data_4347272
loop_
_publ_author_name
'Li, Li'
'Nishihara, Sadafumi'
'Inoue, Katsuya'
'Kurmoo, Mohamedally'

_publ_section_title
;
 Progressive Transformation between Two Magnetic Ground States for One
 Crystal Structure of a Chiral Molecular Magnet.
;
_journal_issue 6
_journal_name_full 'Inorganic chemistry'
_journal_page_first 3047
_journal_page_last 3057
_journal_paper_doi 10.1021/acs.inorgchem.5b02956
_journal_volume 55
_journal_year 2016
_chemical_formula_sum 'C5 H8 Cr0.33 Mn N4 O2.5'
_chemical_formula_weight 236.43
_space_group_IT_number 173
_space_group_name_Hall 'P 6c'
_space_group_name_H-M_alt 'P 63'
_symmetry_cell_setting hexagonal
_symmetry_space_group_name_H-M 'P 63'
_atom_sites_solution_hydrogens geom
_atom_sites_solution_primary direct
_atom_sites_solution_secondary difmap
_audit_creation_method SHELXL-97
_cell_angle_alpha 90.00
_cell_angle_beta 90.00
_cell_angle_gamma 120.00
_cell_formula_units_Z 6
_cell_length_a 13.5392(5)
_cell_length_b 13.5392(5)
_cell_length_c 8.0692(3)
_cell_measurement_reflns_used 6297
_cell_measurement_temperature 103(2)
_cell_measurement_theta_max 27.84
_cell_measurement_theta_min 3.01
_cell_volume 1280.99(8)
_computing_cell_refinement 'Bruker SAINT'
_computing_data_collection 'Bruker APEX2'
_computing_data_reduction 'Bruker SAINT'
_computing_structure_refinement 'SHELXL-97 (Sheldrick, 1997)'
_computing_structure_solution 'SHELXS-97 (Sheldrick, 1990)'
_diffrn_ambient_temperature 103(2)
_diffrn_measured_fraction_theta_full 0.989
_diffrn_measured_fraction_theta_max 0.937
_diffrn_measurement_device_type 'Bruker APEX-II CCD'
_diffrn_measurement_method '\f and \w scans'
_diffrn_radiation_monochromator graphite
_diffrn_radiation_source 'fine-focus sealed tube'
_diffrn_radiation_type MoK\a
_diffrn_radiation_wavelength 0.71073
_diffrn_reflns_av_R_equivalents 0.0200
_diffrn_reflns_av_sigmaI/netI 0.0317
_diffrn_reflns_limit_h_max 17
_diffrn_reflns_limit_h_min -15
_diffrn_reflns_limit_k_max 12
_diffrn_reflns_limit_k_min -16
_diffrn_reflns_limit_l_max 9
_diffrn_reflns_limit_l_min -10
_diffrn_reflns_number 5552
_diffrn_reflns_theta_full 25.00
_diffrn_reflns_theta_max 27.84
_diffrn_reflns_theta_min 3.01
_diffrn_standards_number 0
_exptl_absorpt_coefficient_mu 1.921
_exptl_absorpt_correction_T_max 0.8311
_exptl_absorpt_correction_T_min 0.5964
_exptl_absorpt_correction_type multi-scan
_exptl_crystal_colour orange
_exptl_crystal_density_diffrn 1.839
_exptl_crystal_density_method 'not measured'
_exptl_crystal_description prism
_exptl_crystal_F_000 714
_exptl_crystal_size_max 0.30
_exptl_crystal_size_mid 0.10
_exptl_crystal_size_min 0.10
_refine_diff_density_max 1.382
_refine_diff_density_min -0.909
_refine_diff_density_rms 0.174
_refine_ls_abs_structure_details 'Flack H D (1983), Acta Cryst. A39, 876-881'
_refine_ls_abs_structure_Flack 0.07(6)
_refine_ls_extinction_method none
_refine_ls_goodness_of_fit_ref 1.120
_refine_ls_hydrogen_treatment mixed
_refine_ls_matrix_type full
_refine_ls_number_parameters 124
_refine_ls_number_reflns 1792
_refine_ls_number_restraints 7
_refine_ls_restrained_S_all 1.118
_refine_ls_R_factor_all 0.0652
_refine_ls_R_factor_gt 0.0536
_refine_ls_shift/su_max 0.171
_refine_ls_shift/su_mean 0.001
_refine_ls_structure_factor_coef Fsqd
_refine_ls_weighting_details 'calc w=1/[\s^2^(Fo^2^)+(0.0915P)^2^+5.1512P] where P=(Fo^2^+2Fc^2^)/3'
_refine_ls_weighting_scheme calc
_refine_ls_wR_factor_gt 0.1416
_refine_ls_wR_factor_ref 0.1662
_reflns_number_gt 1615
_reflns_number_total 1792
_reflns_threshold_expression >2sigma(I)
_cod_data_source_file ic5b02956_si_004.cif
_cod_data_source_block L2_dehydrated_100K
_cod_depositor_comments
;
The following automatic conversions were performed:

data item '_symmetry_cell_setting' value 'Hexagonal' was changed to
'hexagonal' in accordance with the
/home/saulius/struct/COD-crude-data/automatic-downloads/DataCite-retrospective/ACS/depositions/lib/dictionaries/cif_core.dic
dictionary named 'cif_core.dic' version 2.4.2 last updated on
2011-04-26.

Automatic conversion script
Id: cif_fix_values 6909 2019-04-08 15:41:33Z antanas 
;
_cod_original_sg_symbol_H-M P6(3)
_cod_original_formula_sum 'C5 H8 Cr0.33 Mn N4 O2.50'
_cod_database_code 4347272

loop_
_symmetry_equiv_pos_as_xyz
'x, y, z'
'-x, -y, z+1/2'
'-y, x-y, z'
'-x+y, -x, z'
'x-y, x, z+1/2'
'y, -x+y, z+1/2'

loop_
_atom_site_label
_atom_site_type_symbol
_atom_site_fract_x
_atom_site_fract_y
_atom_site_fract_z
_atom_site_U_iso_or_equiv
_atom_site_adp_type
_atom_site_occupancy
_atom_site_symmetry_multiplicity
_atom_site_calc_flag
_atom_site_refinement_flags
Cr1 Cr 0.3333 0.6667 0.9244(2) 0.0095(3) Uani 1 3 d S
Mn1 Mn 0.29673(8) 0.33238(8) 0.54381(17) 0.0248(3) Uani 1 1 d .
O2 O 0.2259(5) 0.1769(4) 0.4067(8) 0.0364(13) Uani 1 1 d .
C5 C 0.5307(5) 0.3195(4) 0.5613(10) 0.0187(13) Uani 1 1 d .
C4 C 0.3541(5) 0.5549(6) 0.7731(10) 0.0243(15) Uani 1 1 d .
O1 O 0.2397(5) 0.0533(5) 0.2453(8) 0.0397(14) Uani 1 1 d .
C1 C 0.2615(7) 0.1541(7) 0.2803(10) 0.0310(16) Uani 1 1 d .
N1 N 0.3404(7) 0.2050(7) -0.0013(9) 0.0399(17) Uani 1 1 d .
H1A H 0.4041 0.2527 -0.0574 0.048 Uiso 1 1 calc R
H1B H 0.2796 0.1946 -0.0604 0.048 Uiso 1 1 calc R
C2 C 0.3406(6) 0.2520(6) 0.1634(9) 0.0274(14) Uani 1 1 d .
H1 H 0.4180 0.2837 0.2074 0.033 Uiso 1 1 calc R
N2 N 0.3639(6) 0.4242(5) 0.3037(9) 0.0301(14) Uani 1 1 d .
H2A H 0.3479 0.4811 0.2968 0.036 Uiso 1 1 calc R
H2B H 0.4402 0.4556 0.3024 0.036 Uiso 1 1 calc R
C3 C 0.3157(8) 0.3495(7) 0.1577(12) 0.0329(17) Uani 1 1 d .
H2 H 0.3481 0.3937 0.0576 0.039 Uiso 1 1 calc R
H3 H 0.2338 0.3189 0.1545 0.039 Uiso 1 1 calc R
N4 N 0.4506(5) 0.3174(5) 0.6126(9) 0.0284(14) Uani 1 1 d .
N3 N 0.3649(6) 0.4941(6) 0.6887(10) 0.0355(16) Uani 1 1 d .
O3 O 0.3333 0.6667 0.399(3) 0.001(7) Uani 0.23(3) 3 d SPU
O5 O 0.0000 0.0000 0.034(3) 0.043(6) Uani 0.72(4) 3 d SP
O4 O 0.0000 0.0000 0.394(2) 0.012(6) Uani 0.45(4) 3 d SP

loop_
_atom_site_aniso_label
_atom_site_aniso_U_11
_atom_site_aniso_U_22
_atom_site_aniso_U_33
_atom_site_aniso_U_23
_atom_site_aniso_U_13
_atom_site_aniso_U_12
Cr1 0.0064(4) 0.0064(4) 0.0157(8) 0.000 0.000 0.0032(2)
Mn1 0.0263(5) 0.0255(5) 0.0251(6) -0.0028(5) 0.0008(5) 0.0149(4)
O2 0.043(3) 0.031(3) 0.031(3) -0.006(2) 0.008(3) 0.016(2)
C5 0.015(3) 0.009(2) 0.028(3) -0.001(3) 0.008(3) 0.002(2)
C4 0.015(3) 0.024(3) 0.035(4) -0.007(3) -0.001(3) 0.010(3)
O1 0.044(3) 0.022(3) 0.045(4) -0.009(2) 0.009(3) 0.011(3)
C1 0.035(4) 0.038(4) 0.026(4) -0.005(3) -0.004(3) 0.023(3)
N1 0.065(5) 0.048(4) 0.023(4) 0.002(3) 0.002(3) 0.040(4)
C2 0.030(4) 0.032(4) 0.023(4) 0.001(3) 0.003(3) 0.018(3)
N2 0.036(3) 0.026(3) 0.033(4) 0.002(3) 0.004(3) 0.018(3)
C3 0.045(4) 0.039(4) 0.027(4) 0.006(3) 0.001(4) 0.030(4)
N4 0.026(3) 0.016(3) 0.043(4) 0.003(2) 0.007(3) 0.010(2)
N3 0.034(3) 0.033(3) 0.045(4) -0.022(3) -0.003(3) 0.021(3)
O3 0.000(7) 0.000(7) 0.002(11) 0.000 0.000 0.000(4)
O5 0.024(5) 0.024(5) 0.082(15) 0.000 0.000 0.012(2)
O4 0.014(6) 0.014(6) 0.009(13) 0.000 0.000 0.007(3)

loop_
_atom_type_symbol
_atom_type_description
_atom_type_scat_dispersion_real
_atom_type_scat_dispersion_imag
_atom_type_scat_source
C C 0.0033 0.0016 'International Tables Vol C Tables 4.2.6.8 and 6.1.1.4'
H H 0.0000 0.0000 'International Tables Vol C Tables 4.2.6.8 and 6.1.1.4'
N N 0.0061 0.0033 'International Tables Vol C Tables 4.2.6.8 and 6.1.1.4'
O O 0.0106 0.0060 'International Tables Vol C Tables 4.2.6.8 and 6.1.1.4'
Mn Mn 0.3368 0.7283 'International Tables Vol C Tables 4.2.6.8 and 6.1.1.4'
Cr Cr 0.3209 0.6236 'International Tables Vol C Tables 4.2.6.8 and 6.1.1.4'

loop_
_geom_angle_atom_site_label_1
_geom_angle_atom_site_label_2
_geom_angle_atom_site_label_3
_geom_angle
_geom_angle_site_symmetry_1
_geom_angle_site_symmetry_3
C4 Cr1 C4 88.8(3) . 4_565
C4 Cr1 C4 88.8(3) . 3_665
C4 Cr1 C4 88.8(3) 4_565 3_665
C4 Cr1 C5 175.3(3) . 6_565
C4 Cr1 C5 90.3(3) 4_565 6_565
C4 Cr1 C5 86.6(3) 3_665 6_565
C4 Cr1 C5 90.3(3) . 5
C4 Cr1 C5 86.6(3) 4_565 5
C4 Cr1 C5 175.3(3) 3_665 5
C5 Cr1 C5 94.3(3) 6_565 5
C4 Cr1 C5 86.6(3) . 2_665
C4 Cr1 C5 175.3(3) 4_565 2_665
C4 Cr1 C5 90.3(3) 3_665 2_665
C5 Cr1 C5 94.3(3) 6_565 2_665
C5 Cr1 C5 94.3(3) 5 2_665
O2 Mn1 O1 88.7(2) . 5
O2 Mn1 N3 178.1(2) . .
O1 Mn1 N3 90.1(3) 5 .
O2 Mn1 N2 87.5(2) . .
O1 Mn1 N2 162.9(2) 5 .
N3 Mn1 N2 93.1(3) . .
O2 Mn1 N4 91.0(2) . .
O1 Mn1 N4 99.5(2) 5 .
N3 Mn1 N4 90.7(2) . .
N2 Mn1 N4 97.2(2) . .
O2 Mn1 N1 89.8(3) . 5
O1 Mn1 N1 75.1(3) 5 5
N3 Mn1 N1 88.5(3) . 5
N2 Mn1 N1 88.2(3) . 5
N4 Mn1 N1 174.6(3) . 5
C1 O2 Mn1 129.6(6) . .
N4 C5 Cr1 168.4(7) . 2_664
N3 C4 Cr1 179.2(7) . .
C1 O1 Mn1 116.9(5) . 6_554
O2 C1 O1 122.7(8) . .
O2 C1 C2 118.8(7) . .
O1 C1 C2 118.4(7) . .
C2 N1 Mn1 106.3(5) . 6_554
C2 N1 H1A 110.5 . .
Mn1 N1 H1A 110.5 6_554 .
C2 N1 H1B 110.5 . .
Mn1 N1 H1B 110.5 6_554 .
H1A N1 H1B 108.7 . .
N1 C2 C3 113.3(7) . .
N1 C2 C1 109.2(6) . .
C3 C2 C1 114.0(6) . .
N1 C2 H1 106.6 . .
C3 C2 H1 106.6 . .
C1 C2 H1 106.6 . .
C3 N2 Mn1 113.1(5) . .
C3 N2 H2A 109.0 . .
Mn1 N2 H2A 109.0 . .
C3 N2 H2B 109.0 . .
Mn1 N2 H2B 109.0 . .
H2A N2 H2B 107.8 . .
N2 C3 C2 110.9(6) . .
N2 C3 H2 109.4 . .
C2 C3 H2 109.4 . .
N2 C3 H3 109.4 . .
C2 C3 H3 109.4 . .
H2 C3 H3 108.0 . .
C5 N4 Mn1 144.2(7) . .
C4 N3 Mn1 152.4(6) . .

loop_
_geom_bond_atom_site_label_1
_geom_bond_atom_site_label_2
_geom_bond_distance
_geom_bond_site_symmetry_2
Cr1 C4 2.070(7) .
Cr1 C4 2.070(7) 4_565
Cr1 C4 2.070(7) 3_665
Cr1 C5 2.074(6) 6_565
Cr1 C5 2.074(6) 5
Cr1 C5 2.074(6) 2_665
Mn1 O2 2.135(5) .
Mn1 O1 2.139(6) 5
Mn1 N3 2.234(6) .
Mn1 N2 2.235(7) .
Mn1 N4 2.261(6) .
Mn1 N1 2.270(7) 5
O2 C1 1.232(10) .
C5 N4 1.148(9) .
C5 Cr1 2.074(6) 2_664
C4 N3 1.134(10) .
O1 C1 1.276(9) .
O1 Mn1 2.139(6) 6_554
C1 C2 1.540(11) .
N1 C2 1.473(10) .
N1 Mn1 2.270(7) 6_554
N1 H1A 0.9000 .
N1 H1B 0.9000 .
C2 C3 1.517(10) .
C2 H1 0.9800 .
N2 C3 1.476(11) .
N2 H2A 0.9000 .
N2 H2B 0.9000 .
C3 H2 0.9700 .
C3 H3 0.9700 .
O5 O4 1.14(3) 2_554
O4 O5 1.14(3) 2

loop_
_geom_torsion_atom_site_label_1
_geom_torsion_atom_site_label_2
_geom_torsion_atom_site_label_3
_geom_torsion_atom_site_label_4
_geom_torsion
_geom_torsion_site_symmetry_1
O1 Mn1 O2 C1 -164.6(7) 5
N3 Mn1 O2 C1 142(8) .
N2 Mn1 O2 C1 32.1(7) .
N4 Mn1 O2 C1 -65.1(7) .
N1 Mn1 O2 C1 120.2(7) 5
C4 Cr1 C4 N3 27(52) 4_565
C4 Cr1 C4 N3 -62(52) 3_665
C5 Cr1 C4 N3 -52(53) 6_565
C5 Cr1 C4 N3 113(52) 5
C5 Cr1 C4 N3 -153(52) 2_665
Mn1 O2 C1 O1 152.6(6) .
Mn1 O2 C1 C2 -24.4(10) .
Mn1 O1 C1 O2 -169.6(6) 6_554
Mn1 O1 C1 C2 7.4(9) 6_554
Mn1 N1 C2 C3 -165.4(5) 6_554
Mn1 N1 C2 C1 -37.2(7) 6_554
O2 C1 C2 N1 -160.6(7) .
O1 C1 C2 N1 22.3(10) .
O2 C1 C2 C3 -32.8(10) .
O1 C1 C2 C3 150.2(8) .
O2 Mn1 N2 C3 11.7(5) .
O1 Mn1 N2 C3 -65.7(10) 5
N3 Mn1 N2 C3 -166.5(5) .
N4 Mn1 N2 C3 102.4(5) .
N1 Mn1 N2 C3 -78.1(5) 5
Mn1 N2 C3 C2 -58.8(7) .
N1 C2 C3 N2 -155.4(7) .
C1 C2 C3 N2 78.9(8) .
Cr1 C5 N4 Mn1 7(3) 2_664
O2 Mn1 N4 C5 67.5(9) .
O1 Mn1 N4 C5 156.4(9) 5
N3 Mn1 N4 C5 -113.4(9) .
N2 Mn1 N4 C5 -20.1(9) .
N1 Mn1 N4 C5 166(3) 5
Cr1 C4 N3 Mn1 -73(52) .
O2 Mn1 N3 C4 10(10) .
O1 Mn1 N3 C4 -43.0(15) 5
N2 Mn1 N3 C4 120.2(15) .
N4 Mn1 N3 C4 -142.5(16) .
N1 Mn1 N3 C4 32.1(15) 5
